data_2012365
loop_
_publ_author_name
'Wacholtz, William F.'
'Mague, Joel T.'

_publ_section_title Bis(benzenethiolato-<i>S</i>)(2,9-dimethyl-1,10-phenanthroline-<i>N</i>,<i>N</i>')cadmium(II)
_journal_issue 12
_journal_name_full 'Acta Crystallographica Section C'
_journal_page_first 1400
_journal_page_last 1402
_journal_paper_doi 10.1107/S0108270101015906
_journal_volume 57
_journal_year 2001
_chemical_formula_iupac '[Cd (C6 H5 S1)2 (C14 H12 N2)]'
_chemical_formula_moiety 'C26 H22 Cd N2 S2'
_chemical_formula_sum 'C26 H22 Cd N2 S2'
_chemical_formula_weight 538.98
_chemical_name_systematic
;
Bis(benzenethiolato)(2,9-dimethyl-1,10-phenanthroline)cadmium(II)
;
_space_group_IT_number 61
_symmetry_cell_setting orthorhombic
_symmetry_space_group_name_Hall '-P 2ac 2ab'
_symmetry_space_group_name_H-M 'P b c a'
_atom_sites_solution_hydrogens geom
_atom_sites_solution_primary heavy
_atom_sites_solution_secondary difmap
_audit_creation_method SHELXL-97
_cell_angle_alpha 90.00
_cell_angle_beta 90.00
_cell_angle_gamma 90.00
_cell_formula_units_Z 8
_cell_length_a 14.164(2)
_cell_length_b 12.034(2)
_cell_length_c 27.648(3)
_cell_measurement_reflns_used 25
_cell_measurement_temperature 293(2)
_cell_measurement_theta_max 15.83
_cell_measurement_theta_min 11.05
_cell_volume 4712.6(11)
_computing_cell_refinement 'CAD-4 Software '
_computing_data_collection 'CAD-4 Software (Enraf-Nonius, 1989)'
_computing_data_reduction 'XCAD4 (Harms, 1996)'
_computing_molecular_graphics 'SHELXTL (Bruker, 1997)'
_computing_publication_material SHELXTL
_computing_structure_refinement 'SHELXL97 (Sheldrick, 1997)'
_computing_structure_solution 'SHELXS97 (Sheldrick, 1990)'
_diffrn_ambient_temperature 293(2)
_diffrn_measured_fraction_theta_full .99
_diffrn_measured_fraction_theta_max .99
_diffrn_measurement_device_type 'Enraf-Nonius CAD-4'
_diffrn_measurement_method \q/2\q
_diffrn_radiation_monochromator graphite
_diffrn_radiation_source 'fine-focus sealed tube'
_diffrn_radiation_type MoK\a
_diffrn_radiation_wavelength .71073
_diffrn_reflns_av_R_equivalents .0000
_diffrn_reflns_av_sigmaI/netI .0765
_diffrn_reflns_limit_h_max 17
_diffrn_reflns_limit_h_min 0
_diffrn_reflns_limit_k_max 14
_diffrn_reflns_limit_k_min 0
_diffrn_reflns_limit_l_max 34
_diffrn_reflns_limit_l_min 0
_diffrn_reflns_number 4548
_diffrn_reflns_theta_full 25.97
_diffrn_reflns_theta_max 25.97
_diffrn_reflns_theta_min 1.47
_diffrn_standards_decay_% <1
_diffrn_standards_interval_time 120
_diffrn_standards_number 2
_exptl_absorpt_coefficient_mu 1.120
_exptl_absorpt_correction_T_max .836
_exptl_absorpt_correction_T_min .734
_exptl_absorpt_correction_type empirical
_exptl_absorpt_process_details 'via \y scans (North et al., 1968)'
_exptl_crystal_colour 'Pale orange'
_exptl_crystal_density_diffrn 1.519
_exptl_crystal_density_method 'not measured'
_exptl_crystal_description Column
_exptl_crystal_F_000 2176
_exptl_crystal_size_max .48
_exptl_crystal_size_mid .28
_exptl_crystal_size_min .16
_refine_diff_density_max .446
_refine_diff_density_min -.513
_refine_ls_extinction_method none
_refine_ls_goodness_of_fit_ref 1.017
_refine_ls_hydrogen_treatment constr
_refine_ls_matrix_type full
_refine_ls_number_parameters 282
_refine_ls_number_reflns 4548
_refine_ls_number_restraints 0
_refine_ls_restrained_S_all 1.017
_refine_ls_R_factor_all .1275
_refine_ls_R_factor_gt .0350
_refine_ls_shift/su_max .002
_refine_ls_shift/su_mean .000
_refine_ls_structure_factor_coef Fsqd
_refine_ls_weighting_details 'calc w = 1/[\s^2^(Fo^2^)+(0.0374P)^2^+2.7120P] where P = (Fo^2^+2Fc^2^)/3'
_refine_ls_weighting_scheme calc
_refine_ls_wR_factor_gt .0839
_refine_ls_wR_factor_ref .1023
_reflns_number_gt 2388
_reflns_number_total 4548
_reflns_threshold_expression I>2\s(I)
_cod_data_source_file da1203.cif
_cod_data_source_block I
_cod_depositor_comments
;
The following automatic conversions were performed:
'_symmetry_cell_setting' value 'Orthorhombic' changed to 'orthorhombic'
according to '/home/saulius/struct/CIF-dictionaries/cif_core.dic'
dictionary named 'cif_core.dic' version 2.4.1 from 2010-06-29.

Automatic conversion script
Id: cif_fix_enum 1527 2010-12-29 10:47:43Z saulius 

The following automatic conversions were performed:

'_symmetry_cell_setting' value 'Orthorhombic' changed to
'orthorhombic' according to
/home/saulius/struct/CIF-dictionaries/cif_core.dic dictionary named
'cif_core.dic' version 2.4.1 from 2010-06-29.

Automatic conversion script
Id: cif_fix_values 1715 2011-07-08 13:25:40Z adriana 
;
_cod_original_cell_volume 4712.5(13)
_cod_database_code 2012365
_cod_database_fobs_code 2012365

loop_
_symmetry_equiv_pos_as_xyz
'x, y, z'
'-x+1/2, -y, z+1/2'
'-x, y+1/2, -z+1/2'
'x+1/2, -y+1/2, -z'
'-x, -y, -z'
'x-1/2, y, -z-1/2'
'x, -y-1/2, z-1/2'
'-x-1/2, y-1/2, z'

loop_
_atom_site_label
_atom_site_fract_x
_atom_site_fract_y
_atom_site_fract_z
_atom_site_U_iso_or_equiv
_atom_site_adp_type
_atom_site_calc_flag
_atom_site_refinement_flags
_atom_site_occupancy
_atom_site_disorder_assembly
_atom_site_disorder_group
_atom_site_type_symbol
Cd .02908(2) .65037(3) .127156(12) .05439(13) Uani d . 1 . . Cd
S1 -.03350(9) .77347(12) .06519(5) .0678(4) Uani d . 1 . . S
S2 -.02762(11) .5356(2) .19284(7) .1259(8) Uani d . 1 . . S
N1 .1675(2) .7350(3) .15505(12) .0476(9) Uani d . 1 . . N
N2 .1584(2) .5521(3) .09622(12) .0440(8) Uani d . 1 . . N
C1 -.1571(3) .7530(4) .06074(15) .0486(11) Uani d . 1 . . C
C2 -.2098(4) .8344(4) .03723(18) .0624(13) Uani d . 1 . . C
H2 -.1800 .8977 .0254 .075 Uiso calc R 1 . . H
C3 -.3059(4) .8217(5) .0314(2) .0740(17) Uani d . 1 . . C
H3 -.3403 .8767 .0157 .089 Uiso calc R 1 . . H
C4 -.3516(3) .7285(5) .04843(19) .0693(15) Uani d . 1 . . C
H4 -.4163 .7201 .0440 .083 Uiso calc R 1 . . H
C5 -.3007(3) .6486(5) .07191(17) .0641(14) Uani d . 1 . . C
H5 -.3312 .5863 .0842 .077 Uiso calc R 1 . . H
C6 -.2033(3) .6600(4) .07758(16) .0566(12) Uani d . 1 . . C
H6 -.1692 .6041 .0929 .068 Uiso calc R 1 . . H
C7 -.1524(3) .5358(5) .19129(17) .0561(13) Uani d . 1 . . C
C8 -.2026(5) .4456(5) .17232(19) .0800(18) Uani d . 1 . . C
H8 -.1707 .3864 .1582 .096 Uiso calc R 1 . . H
C9 -.3019(5) .4457(6) .1748(2) .0838(19) Uani d . 1 . . C
H9 -.3358 .3864 .1621 .101 Uiso calc R 1 . . H
C10 -.3477(4) .5310(6) .1955(2) .0829(18) Uani d . 1 . . C
H10 -.4133 .5300 .1975 .099 Uiso calc R 1 . . H
C11 -.2995(4) .6171(6) .2131(2) .0808(17) Uani d . 1 . . C
H11 -.3319 .6767 .2266 .097 Uiso calc R 1 . . H
C12 -.2036(4) .6188(4) .21158(19) .0654(14) Uani d . 1 . . C
H12 -.1719 .6792 .2249 .078 Uiso calc R 1 . . H
C13 .1521(4) .4628(4) .06824(16) .0557(12) Uani d . 1 . . C
C14 .2338(4) .4076(4) .05177(19) .0684(15) Uani d . 1 . . C
H14 .2284 .3439 .0329 .082 Uiso calc R 1 . . H
C15 .3195(4) .4473(5) .0634(2) .0730(16) Uani d . 1 . . C
H15 .3732 .4121 .0515 .088 Uiso calc R 1 . . H
C16 .3292(3) .5409(4) .09308(17) .0567(13) Uani d . 1 . . C
C17 .4180(3) .5863(5) .1080(2) .0802(17) Uani d . 1 . . C
H17 .4737 .5526 .0980 .096 Uiso calc R 1 . . H
C18 .4217(3) .6768(5) .1362(2) .0780(18) Uani d . 1 . . C
H18 .4803 .7058 .1446 .094 Uiso calc R 1 . . H
C19 .3383(3) .7297(4) .15358(19) .0588(13) Uani d . 1 . . C
C20 .3386(4) .8232(5) .1830(2) .0772(18) Uani d . 1 . . C
H20 .3958 .8536 .1929 .093 Uiso calc R 1 . . H
C21 .2578(5) .8700(4) .19740(19) .0770(17) Uani d . 1 . . C
H21 .2590 .9334 .2166 .092 Uiso calc R 1 . . H
C22 .1706(4) .8234(4) .18342(17) .0622(14) Uani d . 1 . . C
C23 .2498(3) .6878(4) .13979(14) .0438(10) Uani d . 1 . . C
C24 .2449(3) .5912(4) .10890(14) .0427(10) Uani d . 1 . . C
C25 .0784(5) .8713(5) .1994(2) .093(2) Uani d . 1 . . C
H25A .0377 .8798 .1719 .112 Uiso calc R 1 . . H
H25B .0889 .9424 .2141 .112 Uiso calc R 1 . . H
H25C .0494 .8223 .2224 .112 Uiso calc R 1 . . H
C26 .0562(4) .4218(5) .0552(2) .0797(17) Uani d . 1 . . C
H26A .0315 .3778 .0813 .096 Uiso calc R 1 . . H
H26B .0600 .3773 .0265 .096 Uiso calc R 1 . . H
H26C .0152 .4840 .0495 .096 Uiso calc R 1 . . H

loop_
_atom_site_aniso_label
_atom_site_aniso_U_11
_atom_site_aniso_U_22
_atom_site_aniso_U_33
_atom_site_aniso_U_12
_atom_site_aniso_U_13
_atom_site_aniso_U_23
Cd .03470(16) .0740(2) .0544(2) .00191(19) .00270(16) .0072(2)
S1 .0483(6) .0805(9) .0747(9) -.0160(7) -.0090(7) .0220(7)
S2 .0464(8) .202(2) .1290(14) .0240(12) .0211(9) .1062(15)
N1 .050(2) .051(2) .042(2) .0030(19) -.0048(17) -.0001(19)
N2 .045(2) .046(2) .041(2) -.0003(18) -.0008(15) .0008(18)
C1 .050(3) .054(3) .042(3) .001(2) -.004(2) .000(2)
C2 .067(3) .053(3) .068(3) .007(3) -.003(3) .011(3)
C3 .063(3) .081(4) .078(4) .032(3) -.015(3) .011(3)
C4 .039(3) .101(4) .068(3) .012(3) -.005(2) .004(3)
C5 .050(3) .082(4) .060(3) -.008(3) -.001(2) .005(3)
C6 .049(3) .065(3) .055(3) .003(3) -.004(2) .013(3)
C7 .044(3) .070(3) .055(3) .003(3) .009(2) .020(3)
C8 .120(5) .063(4) .057(3) .026(4) .024(3) .011(3)
C9 .102(5) .081(5) .069(4) -.042(4) -.019(4) .008(4)
C10 .051(3) .112(5) .085(4) -.007(4) .002(3) .019(4)
C11 .066(4) .090(5) .087(4) .018(4) .011(3) .000(4)
C12 .065(3) .062(3) .069(4) -.001(3) .002(3) -.004(3)
C13 .073(3) .050(3) .044(3) -.002(3) -.001(2) .008(2)
C14 .094(5) .054(3) .058(3) .015(3) .008(3) -.007(3)
C15 .073(4) .079(4) .067(4) .030(3) .018(3) .006(3)
C16 .046(3) .069(3) .056(3) .011(3) .011(2) .016(3)
C17 .036(3) .100(5) .105(5) .016(3) .010(3) .026(4)
C18 .034(3) .096(5) .104(5) -.008(3) -.007(3) .026(4)
C19 .048(3) .065(3) .064(3) -.015(3) -.011(2) .015(3)
C20 .075(4) .079(4) .078(4) -.028(3) -.026(3) .017(3)
C21 .113(5) .061(4) .057(3) -.013(4) -.023(3) -.007(3)
C22 .081(4) .058(3) .048(3) .010(3) -.013(3) -.002(3)
C23 .040(2) .045(3) .046(2) -.0017(19) -.0017(19) .011(2)
C24 .037(2) .048(3) .044(2) .0011(19) .003(2) .009(2)
C25 .119(5) .089(4) .071(4) .043(4) -.003(4) -.025(3)
C26 .098(5) .070(4) .071(4) -.024(3) -.016(3) -.008(3)

loop_
_atom_type_symbol
_atom_type_description
_atom_type_scat_dispersion_real
_atom_type_scat_dispersion_imag
_atom_type_scat_source
C C .0033 .0016 'International Tables Vol C Tables 4.2.6.8 and 6.1.1.4'
H H .0000 .0000 'International Tables Vol C Tables 4.2.6.8 and 6.1.1.4'
N N .0061 .0033 'International Tables Vol C Tables 4.2.6.8 and 6.1.1.4'
S S .1246 .1234 'International Tables Vol C Tables 4.2.6.8 and 6.1.1.4'
Cd Cd -.8075 1.2024 'International Tables Vol C Tables 4.2.6.8 and 6.1.1.4'

loop_
_geom_angle_atom_site_label_1
_geom_angle_atom_site_label_2
_geom_angle_atom_site_label_3
_geom_angle
_geom_angle_publ_flag
N1 Cd N2 71.64(12) y
N1 Cd S2 106.22(10) y
N2 Cd S2 104.21(10) y
N1 Cd S1 105.80(9) y
N2 Cd S1 109.59(9) y
S2 Cd S1 139.08(5) y
C1 S1 Cd 108.91(15) ?
C7 S2 Cd 108.23(16) ?
C22 N1 C23 119.4(4) ?
C22 N1 Cd 125.0(3) ?
C23 N1 Cd 115.6(3) ?
C13 N2 C24 119.4(4) ?
C13 N2 Cd 124.7(3) ?
C24 N2 Cd 115.9(3) ?
C6 C1 C2 118.3(4) ?
C6 C1 S1 124.0(3) ?
C2 C1 S1 117.6(4) ?
C3 C2 C1 120.3(5) ?
C4 C3 C2 120.9(5) ?
C5 C4 C3 119.2(5) ?
C4 C5 C6 120.4(5) ?
C1 C6 C5 120.8(4) ?
C12 C7 C8 117.1(5) ?
C12 C7 S2 121.7(4) ?
C8 C7 S2 121.0(5) ?
C7 C8 C9 119.2(5) ?
C10 C9 C8 120.4(6) ?
C11 C10 C9 120.1(6) ?
C10 C11 C12 120.8(6) ?
C7 C12 C11 122.4(6) ?
N2 C13 C14 121.0(5) ?
N2 C13 C26 118.0(5) ?
C14 C13 C26 121.0(5) ?
C15 C14 C13 119.8(5) ?
C14 C15 C16 121.0(5) ?
C15 C16 C24 116.4(4) ?
C15 C16 C17 124.2(5) ?
C24 C16 C17 119.4(5) ?
C18 C17 C16 120.8(5) ?
C17 C18 C19 121.7(5) ?
C20 C19 C23 117.0(5) ?
C20 C19 C18 123.8(5) ?
C23 C19 C18 119.2(5) ?
C21 C20 C19 120.8(5) ?
C20 C21 C22 120.1(5) ?
N1 C22 C21 120.8(5) ?
N1 C22 C25 117.1(5) ?
C21 C22 C25 122.1(5) ?
N1 C23 C19 121.9(4) ?
N1 C23 C24 118.5(4) ?
C19 C23 C24 119.5(4) ?
N2 C24 C16 122.4(4) ?
N2 C24 C23 118.3(4) ?
C16 C24 C23 119.3(4) ?

loop_
_geom_bond_atom_site_label_1
_geom_bond_atom_site_label_2
_geom_bond_site_symmetry_2
_geom_bond_distance
_geom_bond_publ_flag
Cd N1 . 2.341(4) y
Cd N2 . 2.341(3) y
Cd S2 . 2.4189(16) y
Cd S1 . 2.4321(14) y
S1 C1 . 1.772(4) ?
S2 C7 . 1.768(5) ?
N1 C22 . 1.322(6) ?
N1 C23 . 1.363(5) ?
N2 C13 . 1.328(6) ?
N2 C24 . 1.359(5) ?
C1 C6 . 1.377(6) ?
C1 C2 . 1.393(6) ?
C2 C3 . 1.379(7) ?
C3 C4 . 1.377(7) ?
C4 C5 . 1.365(7) ?
C5 C6 . 1.395(6) ?
C7 C12 . 1.356(7) ?
C7 C8 . 1.399(8) ?
C8 C9 . 1.408(8) ?
C9 C10 . 1.342(8) ?
C10 C11 . 1.333(8) ?
C11 C12 . 1.359(7) ?
C13 C14 . 1.410(7) ?
C13 C26 . 1.490(7) ?
C14 C15 . 1.343(7) ?
C15 C16 . 1.401(7) ?
C16 C24 . 1.408(6) ?
C16 C17 . 1.432(7) ?
C17 C18 . 1.339(8) ?
C18 C19 . 1.427(7) ?
C19 C20 . 1.389(7) ?
C19 C23 . 1.403(6) ?
C20 C21 . 1.336(8) ?
C21 C22 . 1.410(7) ?
C22 C25 . 1.494(7) ?
C23 C24 . 1.444(6) ?
